data_2233980
loop_
_publ_author_name
'Wei, Ang Chee'
'Ali, Mohamed Ashraf'
'Choon, Tan Soo'
'Razak, Ibrahim Abdul'
'Arshad, Suhana'

_publ_section_title
;
 7'-(2,5-Dimethoxyphenyl)-1',3',5',6',7',7a'-hexahydrodispiro[indan-2,5'-pyrrolo[1,2-<i>c</i>][1,3]thiazole-6',2''-indan]-1,3,1''-trione
;
_journal_coeditor_code RZ2700
_journal_issue 3
_journal_name_full 'Acta Crystallographica Section E'
_journal_page_first o560
_journal_page_last o561
_journal_paper_doi 10.1107/S1600536812003169
_journal_volume 68
_journal_year 2012
_chemical_formula_iupac 'C30 H25 N O5 S'
_chemical_formula_moiety 'C30 H25 N O5 S'
_chemical_formula_sum 'C30 H25 N O5 S'
_chemical_formula_weight 511.57
_chemical_name_common
;
7'-(2,5-Dimethoxyphenyl)-1',3',5',6',7',7a'-hexahydrodispiro[indan-2,5'-
pyrrolo[1,2-<i>c</i>][1,3]thiazole-6',2''-indan]-1,3,1''-trione
;
_chemical_name_systematic
;
3'-(2,5-dimethoxyphenyl)-1,1'',3,3',3'',3'a,4',6'-octahydrodispiro[indene-
2,1'-pyrrolo[1,2-<i>c</i>][1,3]thiazole-2',2''-indene]-1,1'',3-trione
;
_space_group_IT_number 2
_symmetry_cell_setting triclinic
_symmetry_space_group_name_Hall '-P 1'
_symmetry_space_group_name_H-M 'P -1'
_atom_sites_solution_hydrogens geom
_atom_sites_solution_primary direct
_atom_sites_solution_secondary difmap
_audit_creation_method SHELXL97
_cell_angle_alpha 68.0160(10)
_cell_angle_beta 84.5880(10)
_cell_angle_gamma 79.7350(10)
_cell_formula_units_Z 2
_cell_length_a 9.0425(4)
_cell_length_b 11.1127(5)
_cell_length_c 13.3005(6)
_cell_measurement_reflns_used 9674
_cell_measurement_temperature 100.0(10)
_cell_measurement_theta_max 30.74
_cell_measurement_theta_min 2.29
_cell_volume 1218.95(9)
_computing_cell_refinement 'SAINT (Bruker, 2009)'
_computing_data_collection 'APEX2 (Bruker, 2009)'
_computing_data_reduction 'SAINT (Bruker, 2009)'
_computing_molecular_graphics 'SHELXTL (Sheldrick, 2008)'
_computing_publication_material
;
SHELXTL (Sheldrick, 2008) and PLATON (Spek, 2009)
;
_computing_structure_refinement 'SHELXTL (Sheldrick, 2008)'
_computing_structure_solution 'SHELXTL (Sheldrick, 2008)'
_diffrn_ambient_temperature 100.0(10)
_diffrn_measured_fraction_theta_full 0.988
_diffrn_measured_fraction_theta_max 0.988
_diffrn_measurement_device_type 'Bruker SMART APEXII CCD'
_diffrn_measurement_method '\f and \w'
_diffrn_radiation_monochromator graphite
_diffrn_radiation_source 'fine-focus sealed tube'
_diffrn_radiation_type MoK\a
_diffrn_radiation_wavelength 0.71073
_diffrn_reflns_av_R_equivalents 0.0297
_diffrn_reflns_av_sigmaI/netI 0.0303
_diffrn_reflns_limit_h_max 13
_diffrn_reflns_limit_h_min -13
_diffrn_reflns_limit_k_max 16
_diffrn_reflns_limit_k_min -15
_diffrn_reflns_limit_l_max 19
_diffrn_reflns_limit_l_min -19
_diffrn_reflns_number 27399
_diffrn_reflns_theta_full 30.82
_diffrn_reflns_theta_max 30.82
_diffrn_reflns_theta_min 1.65
_exptl_absorpt_coefficient_mu 0.176
_exptl_absorpt_correction_T_max 0.9829
_exptl_absorpt_correction_T_min 0.9391
_exptl_absorpt_correction_type multi-scan
_exptl_absorpt_process_details '(SADABS; Bruker, 2009)'
_exptl_crystal_colour yellow
_exptl_crystal_density_diffrn 1.394
_exptl_crystal_density_method 'not measured'
_exptl_crystal_description plate
_exptl_crystal_F_000 536
_exptl_crystal_size_max 0.36
_exptl_crystal_size_mid 0.19
_exptl_crystal_size_min 0.10
_refine_diff_density_max 0.455
_refine_diff_density_min -0.340
_refine_ls_extinction_method none
_refine_ls_goodness_of_fit_ref 1.025
_refine_ls_hydrogen_treatment constr
_refine_ls_matrix_type full
_refine_ls_number_parameters 336
_refine_ls_number_reflns 7546
_refine_ls_number_restraints 0
_refine_ls_restrained_S_all 1.025
_refine_ls_R_factor_all 0.0501
_refine_ls_R_factor_gt 0.0377
_refine_ls_shift/su_max 0.001
_refine_ls_shift/su_mean 0.000
_refine_ls_structure_factor_coef Fsqd
_refine_ls_weighting_details 'calc w = 1/[\s^2^(Fo^2^)+(0.0547P)^2^+0.3649P] where P=(Fo^2^+2Fc^2^)/3'
_refine_ls_weighting_scheme calc
_refine_ls_wR_factor_gt 0.0973
_refine_ls_wR_factor_ref 0.1056
_reflns_number_gt 6172
_reflns_number_total 7546
_reflns_threshold_expression I>2\s(I)
_cod_data_source_file rz2700.cif
_cod_data_source_block I
_cod_database_code 2233980
_cod_database_fobs_code 2233980

loop_
_symmetry_equiv_pos_as_xyz
'x, y, z'
'-x, -y, -z'

loop_
_atom_site_type_symbol
_atom_site_label
_atom_site_fract_x
_atom_site_fract_y
_atom_site_fract_z
_atom_site_U_iso_or_equiv
_atom_site_adp_type
_atom_site_calc_flag
_atom_site_refinement_flags
_atom_site_occupancy
_atom_site_symmetry_multiplicity
S S1 0.73773(3) 0.75887(3) 0.32247(3) 0.02242(8) Uani d . 1 1
O O1 0.48652(10) 0.81440(8) 0.08968(7) 0.02018(17) Uani d . 1 1
O O2 0.13926(9) 0.78758(9) 0.38401(7) 0.01972(17) Uani d . 1 1
O O3 0.22209(10) 0.66773(8) 0.08718(6) 0.02009(17) Uani d . 1 1
O O4 0.69120(10) 0.08851(8) 0.50375(7) 0.02352(18) Uani d . 1 1
O O5 0.42757(10) 0.42066(9) 0.12125(7) 0.02060(17) Uani d . 1 1
N N1 0.46129(10) 0.70280(9) 0.33292(8) 0.01505(17) Uani d . 1 1
C C1 0.53549(13) 0.81258(12) 0.32540(10) 0.0197(2) Uani d . 1 1
H H1A 0.5058 0.8389 0.3887 0.024 Uiso calc R 1 1
H H1B 0.5060 0.8890 0.2586 0.024 Uiso calc R 1 1
C C2 0.71655(13) 0.62872(12) 0.27699(10) 0.0188(2) Uani d . 1 1
H H2A 0.7143 0.6611 0.1969 0.023 Uiso calc R 1 1
H H2B 0.8001 0.5546 0.3019 0.023 Uiso calc R 1 1
C C3 0.56602(12) 0.58616(11) 0.32835(9) 0.01487(19) Uani d . 1 1
H H3A 0.5821 0.5197 0.4034 0.018 Uiso calc R 1 1
C C4 0.48564(12) 0.53056(11) 0.26182(8) 0.01420(19) Uani d . 1 1
H H4A 0.5193 0.5718 0.1844 0.017 Uiso calc R 1 1
C C5 0.31662(12) 0.59219(10) 0.27073(8) 0.01339(18) Uani d . 1 1
C C6 0.33703(12) 0.73236(11) 0.26064(8) 0.01379(19) Uani d . 1 1
C C7 0.36942(12) 0.82428(11) 0.14128(9) 0.0156(2) Uani d . 1 1
C C8 0.24279(13) 0.93367(11) 0.10817(9) 0.0165(2) Uani d . 1 1
C C9 0.22010(14) 1.03660(12) 0.00841(10) 0.0206(2) Uani d . 1 1
H H9A 0.2887 1.0420 -0.0512 0.025 Uiso calc R 1 1
C C10 0.09331(15) 1.13115(12) -0.00065(10) 0.0229(2) Uani d . 1 1
H H10A 0.0747 1.2021 -0.0679 0.028 Uiso calc R 1 1
C C11 -0.00773(14) 1.12392(12) 0.08755(10) 0.0233(2) Uani d . 1 1
H H11A -0.0937 1.1896 0.0789 0.028 Uiso calc R 1 1
C C12 0.01611(13) 1.02212(12) 0.18730(10) 0.0208(2) Uani d . 1 1
H H12A -0.0514 1.0176 0.2474 0.025 Uiso calc R 1 1
C C13 0.14256(13) 0.92684(11) 0.19611(9) 0.0167(2) Uani d . 1 1
C C14 0.19522(12) 0.81249(11) 0.29325(9) 0.01488(19) Uani d . 1 1
C C15 0.22061(12) 0.59216(11) 0.18119(8) 0.01511(19) Uani d . 1 1
C C16 0.12391(12) 0.49049(11) 0.23166(9) 0.01496(19) Uani d . 1 1
C C17 0.03024(13) 0.44286(12) 0.18221(9) 0.0189(2) Uani d . 1 1
H H17A 0.0225 0.4761 0.1056 0.023 Uiso calc R 1 1
C C18 -0.05095(13) 0.34581(12) 0.24801(10) 0.0209(2) Uani d . 1 1
H H18A -0.1146 0.3112 0.2164 0.025 Uiso calc R 1 1
C C19 -0.03949(13) 0.29862(12) 0.36080(10) 0.0196(2) Uani d . 1 1
H H19A -0.0959 0.2322 0.4048 0.024 Uiso calc R 1 1
C C20 0.05276(12) 0.34686(11) 0.40993(9) 0.0169(2) Uani d . 1 1
H H20A 0.0591 0.3147 0.4866 0.020 Uiso calc R 1 1
C C21 0.13569(12) 0.44365(11) 0.34392(9) 0.01400(19) Uani d . 1 1
C C22 0.24062(12) 0.51134(11) 0.37847(8) 0.01415(19) Uani d . 1 1
H H22A 0.3162 0.4465 0.4285 0.017 Uiso calc R 1 1
H H22B 0.1843 0.5694 0.4148 0.017 Uiso calc R 1 1
C C23 0.52094(12) 0.38279(11) 0.29094(9) 0.01523(19) Uani d . 1 1
C C24 0.58450(12) 0.29594(11) 0.38738(9) 0.0171(2) Uani d . 1 1
H H24A 0.5980 0.3275 0.4426 0.020 Uiso calc R 1 1
C C25 0.62912(12) 0.16255(11) 0.40491(10) 0.0183(2) Uani d . 1 1
C C26 0.61226(13) 0.11484(12) 0.32496(10) 0.0211(2) Uani d . 1 1
H H26A 0.6467 0.0252 0.3355 0.025 Uiso calc R 1 1
C C27 0.54419(14) 0.19992(12) 0.22873(10) 0.0218(2) Uani d . 1 1
H H27A 0.5302 0.1675 0.1741 0.026 Uiso calc R 1 1
C C28 0.49688(13) 0.33129(11) 0.21227(9) 0.0175(2) Uani d . 1 1
C C29 0.75456(15) -0.04449(12) 0.52243(12) 0.0270(3) Uani d . 1 1
H H29A 0.7961 -0.0853 0.5951 0.040 Uiso calc R 1 1
H H29B 0.8348 -0.0474 0.4681 0.040 Uiso calc R 1 1
H H29C 0.6764 -0.0923 0.5170 0.040 Uiso calc R 1 1
C C30 0.38015(16) 0.37160(14) 0.04664(10) 0.0272(3) Uani d . 1 1
H H30A 0.3236 0.4439 -0.0109 0.041 Uiso calc R 1 1
H H30B 0.3159 0.3050 0.0849 0.041 Uiso calc R 1 1
H H30C 0.4684 0.3322 0.0147 0.041 Uiso calc R 1 1

loop_
_atom_site_aniso_label
_atom_site_aniso_U_11
_atom_site_aniso_U_22
_atom_site_aniso_U_33
_atom_site_aniso_U_12
_atom_site_aniso_U_13
_atom_site_aniso_U_23
S1 0.01879(14) 0.01845(15) 0.03543(17) -0.00579(10) -0.00349(11) -0.01403(12)
O1 0.0222(4) 0.0175(4) 0.0211(4) -0.0063(3) 0.0074(3) -0.0077(3)
O2 0.0224(4) 0.0204(4) 0.0179(4) -0.0058(3) 0.0050(3) -0.0088(3)
O3 0.0277(4) 0.0174(4) 0.0149(4) -0.0050(3) -0.0012(3) -0.0048(3)
O4 0.0283(4) 0.0122(4) 0.0293(4) 0.0013(3) -0.0056(3) -0.0076(3)
O5 0.0279(4) 0.0197(4) 0.0188(4) -0.0060(3) -0.0003(3) -0.0112(3)
N1 0.0163(4) 0.0122(4) 0.0198(4) -0.0047(3) 0.0002(3) -0.0085(3)
C1 0.0189(5) 0.0160(5) 0.0294(6) -0.0068(4) 0.0015(4) -0.0129(5)
C2 0.0169(5) 0.0157(5) 0.0271(5) -0.0047(4) -0.0001(4) -0.0108(4)
C3 0.0174(5) 0.0113(5) 0.0178(5) -0.0040(4) -0.0007(4) -0.0066(4)
C4 0.0162(5) 0.0127(5) 0.0159(4) -0.0053(4) 0.0019(3) -0.0069(4)
C5 0.0164(4) 0.0115(5) 0.0135(4) -0.0050(4) 0.0010(3) -0.0051(4)
C6 0.0155(4) 0.0121(5) 0.0148(4) -0.0040(4) 0.0022(3) -0.0058(4)
C7 0.0201(5) 0.0118(5) 0.0162(5) -0.0057(4) 0.0028(4) -0.0060(4)
C8 0.0199(5) 0.0120(5) 0.0183(5) -0.0048(4) 0.0016(4) -0.0058(4)
C9 0.0255(6) 0.0163(5) 0.0196(5) -0.0075(4) 0.0022(4) -0.0048(4)
C10 0.0290(6) 0.0155(5) 0.0221(5) -0.0043(4) -0.0036(4) -0.0033(4)
C11 0.0256(6) 0.0179(6) 0.0263(6) 0.0006(4) -0.0039(5) -0.0089(5)
C12 0.0216(5) 0.0193(6) 0.0226(5) -0.0013(4) 0.0006(4) -0.0099(5)
C13 0.0190(5) 0.0135(5) 0.0188(5) -0.0042(4) 0.0010(4) -0.0068(4)
C14 0.0164(5) 0.0136(5) 0.0173(5) -0.0054(4) 0.0019(4) -0.0078(4)
C15 0.0178(5) 0.0137(5) 0.0153(4) -0.0030(4) 0.0002(4) -0.0068(4)
C16 0.0155(5) 0.0143(5) 0.0168(5) -0.0034(4) 0.0000(4) -0.0071(4)
C17 0.0184(5) 0.0213(6) 0.0205(5) -0.0034(4) -0.0018(4) -0.0111(4)
C18 0.0174(5) 0.0208(6) 0.0299(6) -0.0051(4) -0.0015(4) -0.0143(5)
C19 0.0161(5) 0.0136(5) 0.0294(6) -0.0049(4) 0.0005(4) -0.0073(4)
C20 0.0160(5) 0.0134(5) 0.0202(5) -0.0035(4) -0.0001(4) -0.0046(4)
C21 0.0134(4) 0.0120(5) 0.0174(5) -0.0028(4) 0.0003(3) -0.0061(4)
C22 0.0170(5) 0.0136(5) 0.0133(4) -0.0062(4) 0.0002(3) -0.0049(4)
C23 0.0153(4) 0.0134(5) 0.0196(5) -0.0051(4) 0.0031(4) -0.0085(4)
C24 0.0175(5) 0.0142(5) 0.0222(5) -0.0045(4) 0.0012(4) -0.0092(4)
C25 0.0166(5) 0.0138(5) 0.0256(5) -0.0042(4) 0.0014(4) -0.0081(4)
C26 0.0206(5) 0.0146(5) 0.0319(6) -0.0050(4) 0.0030(4) -0.0127(5)
C27 0.0248(6) 0.0196(6) 0.0279(6) -0.0067(4) 0.0030(4) -0.0159(5)
C28 0.0187(5) 0.0172(5) 0.0201(5) -0.0059(4) 0.0025(4) -0.0101(4)
C29 0.0288(6) 0.0130(6) 0.0360(7) 0.0018(5) -0.0007(5) -0.0077(5)
C30 0.0384(7) 0.0295(7) 0.0210(5) -0.0110(6) -0.0008(5) -0.0149(5)

loop_
_atom_type_symbol
_atom_type_description
_atom_type_scat_dispersion_real
_atom_type_scat_dispersion_imag
_atom_type_scat_source
C C 0.0033 0.0016 'International Tables Vol C Tables 4.2.6.8 and 6.1.1.4'
H H 0.0000 0.0000 'International Tables Vol C Tables 4.2.6.8 and 6.1.1.4'
N N 0.0061 0.0033 'International Tables Vol C Tables 4.2.6.8 and 6.1.1.4'
O O 0.0106 0.0060 'International Tables Vol C Tables 4.2.6.8 and 6.1.1.4'
S S 0.1246 0.1234 'International Tables Vol C Tables 4.2.6.8 and 6.1.1.4'

loop_
_geom_angle_atom_site_label_1
_geom_angle_atom_site_label_2
_geom_angle_atom_site_label_3
_geom_angle
C2 S1 C1 92.41(5)
C25 O4 C29 117.86(10)
C28 O5 C30 117.49(10)
C6 N1 C1 116.85(9)
C6 N1 C3 109.94(8)
C1 N1 C3 114.03(9)
N1 C1 S1 107.80(8)
N1 C1 H1A 110.1
S1 C1 H1A 110.1
N1 C1 H1B 110.1
S1 C1 H1B 110.1
H1A C1 H1B 108.5
C3 C2 S1 104.63(7)
C3 C2 H2A 110.8
S1 C2 H2A 110.8
C3 C2 H2B 110.8
S1 C2 H2B 110.8
H2A C2 H2B 108.9
N1 C3 C2 108.88(9)
N1 C3 C4 105.18(8)
C2 C3 C4 113.74(9)
N1 C3 H3A 109.6
C2 C3 H3A 109.6
C4 C3 H3A 109.6
C23 C4 C3 115.74(9)
C23 C4 C5 117.58(9)
C3 C4 C5 102.55(8)
C23 C4 H4A 106.7
C3 C4 H4A 106.7
C5 C4 H4A 106.7
C15 C5 C22 104.83(8)
C15 C5 C6 113.28(9)
C22 C5 C6 115.15(8)
C15 C5 C4 112.77(8)
C22 C5 C4 111.13(8)
C6 C5 C4 99.96(8)
N1 C6 C14 112.51(8)
N1 C6 C5 101.36(8)
C14 C6 C5 114.44(9)
N1 C6 C7 113.84(9)
C14 C6 C7 101.90(8)
C5 C6 C7 113.32(8)
O1 C7 C8 125.97(10)
O1 C7 C6 125.21(10)
C8 C7 C6 108.37(9)
C9 C8 C13 121.07(11)
C9 C8 C7 128.86(10)
C13 C8 C7 109.99(10)
C10 C9 C8 117.57(11)
C10 C9 H9A 121.2
C8 C9 H9A 121.2
C9 C10 C11 121.34(11)
C9 C10 H10A 119.3
C11 C10 H10A 119.3
C12 C11 C10 120.99(11)
C12 C11 H11A 119.5
C10 C11 H11A 119.5
C11 C12 C13 117.65(11)
C11 C12 H12A 121.2
C13 C12 H12A 121.2
C12 C13 C8 121.37(11)
C12 C13 C14 128.06(10)
C8 C13 C14 110.52(10)
O2 C14 C13 125.67(10)
O2 C14 C6 125.75(10)
C13 C14 C6 108.55(9)
O3 C15 C16 127.44(10)
O3 C15 C5 124.96(10)
C16 C15 C5 107.52(9)
C21 C16 C17 121.64(10)
C21 C16 C15 109.33(9)
C17 C16 C15 129.03(10)
C18 C17 C16 118.22(10)
C18 C17 H17A 120.9
C16 C17 H17A 120.9
C17 C18 C19 120.29(10)
C17 C18 H18A 119.9
C19 C18 H18A 119.9
C20 C19 C18 121.43(11)
C20 C19 H19A 119.3
C18 C19 H19A 119.3
C19 C20 C21 118.44(10)
C19 C20 H20A 120.8
C21 C20 H20A 120.8
C16 C21 C20 119.98(10)
C16 C21 C22 112.13(9)
C20 C21 C22 127.88(10)
C21 C22 C5 104.02(8)
C21 C22 H22A 111.0
C5 C22 H22A 111.0
C21 C22 H22B 111.0
C5 C22 H22B 111.0
H22A C22 H22B 109.0
C24 C23 C28 117.81(10)
C24 C23 C4 123.85(9)
C28 C23 C4 118.21(10)
C23 C24 C25 121.22(10)
C23 C24 H24A 119.4
C25 C24 H24A 119.4
O4 C25 C26 124.86(11)
O4 C25 C24 114.81(10)
C26 C25 C24 120.32(11)
C25 C26 C27 119.25(11)
C25 C26 H26A 120.4
C27 C26 H26A 120.4
C28 C27 C26 120.45(10)
C28 C27 H27A 119.8
C26 C27 H27A 119.8
O5 C28 C27 124.19(10)
O5 C28 C23 114.99(10)
C27 C28 C23 120.81(11)
O4 C29 H29A 109.5
O4 C29 H29B 109.5
H29A C29 H29B 109.5
O4 C29 H29C 109.5
H29A C29 H29C 109.5
H29B C29 H29C 109.5
O5 C30 H30A 109.5
O5 C30 H30B 109.5
H30A C30 H30B 109.5
O5 C30 H30C 109.5
H30A C30 H30C 109.5
H30B C30 H30C 109.5

loop_
_geom_bond_atom_site_label_1
_geom_bond_atom_site_label_2
_geom_bond_distance
S1 C2 1.8083(12)
S1 C1 1.8213(12)
O1 C7 1.2174(13)
O2 C14 1.2142(13)
O3 C15 1.2180(13)
O4 C25 1.3729(14)
O4 C29 1.4229(15)
O5 C28 1.3660(14)
O5 C30 1.4264(14)
N1 C6 1.4595(14)
N1 C1 1.4617(14)
N1 C3 1.4802(14)
C1 H1A 0.9900
C1 H1B 0.9900
C2 C3 1.5347(16)
C2 H2A 0.9900
C2 H2B 0.9900
C3 C4 1.5439(14)
C3 H3A 1.0000
C4 C23 1.5195(15)
C4 C5 1.5724(15)
C4 H4A 1.0000
C5 C15 1.5387(14)
C5 C22 1.5503(15)
C5 C6 1.5555(15)
C6 C14 1.5501(15)
C6 C7 1.5666(15)
C7 C8 1.4768(15)
C8 C9 1.3937(16)
C8 C13 1.3977(15)
C9 C10 1.3910(17)
C9 H9A 0.9500
C10 C11 1.4039(18)
C10 H10A 0.9500
C11 C12 1.3891(17)
C11 H11A 0.9500
C12 C13 1.3939(16)
C12 H12A 0.9500
C13 C14 1.4771(16)
C15 C16 1.4715(15)
C16 C21 1.3928(14)
C16 C17 1.3985(15)
C17 C18 1.3864(17)
C17 H17A 0.9500
C18 C19 1.3990(17)
C18 H18A 0.9500
C19 C20 1.3909(16)
C19 H19A 0.9500
C20 C21 1.3951(15)
C20 H20A 0.9500
C21 C22 1.5075(14)
C22 H22A 0.9900
C22 H22B 0.9900
C23 C24 1.3862(16)
C23 C28 1.4162(14)
C24 C25 1.4001(16)
C24 H24A 0.9500
C25 C26 1.3845(16)
C26 C27 1.3951(18)
C26 H26A 0.9500
C27 C28 1.3848(16)
C27 H27A 0.9500
C29 H29A 0.9800
C29 H29B 0.9800
C29 H29C 0.9800
C30 H30A 0.9800
C30 H30B 0.9800
C30 H30C 0.9800

loop_
_geom_hbond_atom_site_label_D
_geom_hbond_atom_site_label_H
_geom_hbond_atom_site_label_A
_geom_hbond_site_symmetry_A
_geom_hbond_distance_DH
_geom_hbond_distance_HA
_geom_hbond_distance_DA
_geom_hbond_angle_DHA
_geom_hbond_publ_flag
C2 H2A O1 . 0.9900 2.5800 3.2234(15) 123.00 yes
C4 H4A O1 . 1.0000 2.4900 3.1289(15) 122.00 yes
C22 H22B O2 . 0.9900 2.2700 3.0697(16) 137.00 yes
C11 H11A O3 2_575 0.9500 2.4400 3.1210(15) 129.00 yes
C20 H20A O2 2_566 0.9500 2.4800 3.1176(14) 124.00 yes
C1 H1A O4 2_666 0.9900 2.4000 3.2806(16) 148.00 yes
C30 H30C O1 2_665 0.9800 2.4700 3.2433(18) 136.00 yes
C2 H2B Cg1 1_655 0.9900 2.5800 3.5224(14) 160.00 yes

loop_
_geom_torsion_atom_site_label_1
_geom_torsion_atom_site_label_2
_geom_torsion_atom_site_label_3
_geom_torsion_atom_site_label_4
_geom_torsion
C6 N1 C1 S1 -134.10(8)
C3 N1 C1 S1 -3.99(11)
C2 S1 C1 N1 21.48(9)
C1 S1 C2 C3 -31.84(8)
C6 N1 C3 C2 113.37(10)
C1 N1 C3 C2 -20.09(12)
C6 N1 C3 C4 -8.87(11)
C1 N1 C3 C4 -142.33(9)
S1 C2 C3 N1 34.39(10)
S1 C2 C3 C4 151.30(8)
N1 C3 C4 C23 -149.38(9)
C2 C3 C4 C23 91.57(11)
N1 C3 C4 C5 -20.04(10)
C2 C3 C4 C5 -139.09(9)
C23 C4 C5 C15 -71.71(12)
C3 C4 C5 C15 160.10(9)
C23 C4 C5 C22 45.66(12)
C3 C4 C5 C22 -82.53(10)
C23 C4 C5 C6 167.69(9)
C3 C4 C5 C6 39.51(9)
C1 N1 C6 C14 -71.05(12)
C3 N1 C6 C14 156.95(9)
C1 N1 C6 C5 166.27(9)
C3 N1 C6 C5 34.26(10)
C1 N1 C6 C7 44.24(12)
C3 N1 C6 C7 -87.76(11)
C15 C5 C6 N1 -164.96(8)
C22 C5 C6 N1 74.39(10)
C4 C5 C6 N1 -44.74(9)
C15 C5 C6 C14 73.69(11)
C22 C5 C6 C14 -46.96(12)
C4 C5 C6 C14 -166.09(8)
C15 C5 C6 C7 -42.58(12)
C22 C5 C6 C7 -163.23(9)
C4 C5 C6 C7 77.64(10)
N1 C6 C7 O1 43.42(15)
C14 C6 C7 O1 164.81(11)
C5 C6 C7 O1 -71.73(14)
N1 C6 C7 C8 -129.22(9)
C14 C6 C7 C8 -7.83(11)
C5 C6 C7 C8 115.62(10)
O1 C7 C8 C9 9.64(19)
C6 C7 C8 C9 -177.79(11)
O1 C7 C8 C13 -167.21(11)
C6 C7 C8 C13 5.37(12)
C13 C8 C9 C10 -0.76(17)
C7 C8 C9 C10 -177.30(11)
C8 C9 C10 C11 0.45(18)
C9 C10 C11 C12 0.35(19)
C10 C11 C12 C13 -0.82(18)
C11 C12 C13 C8 0.51(17)
C11 C12 C13 C14 177.73(11)
C9 C8 C13 C12 0.29(17)
C7 C8 C13 C12 177.43(10)
C9 C8 C13 C14 -177.38(10)
C7 C8 C13 C14 -0.24(13)
C12 C13 C14 O2 -4.42(19)
C8 C13 C14 O2 173.06(11)
C12 C13 C14 C6 177.49(11)
C8 C13 C14 C6 -5.04(12)
N1 C6 C14 O2 -48.10(15)
C5 C6 C14 O2 66.90(14)
C7 C6 C14 O2 -170.40(11)
N1 C6 C14 C13 129.99(9)
C5 C6 C14 C13 -115.01(10)
C7 C6 C14 C13 7.69(11)
C22 C5 C15 O3 162.88(11)
C6 C5 C15 O3 36.55(15)
C4 C5 C15 O3 -76.08(14)
C22 C5 C15 C16 -14.21(11)
C6 C5 C15 C16 -140.54(9)
C4 C5 C15 C16 106.83(10)
O3 C15 C16 C21 -168.21(11)
C5 C15 C16 C21 8.79(12)
O3 C15 C16 C17 11.16(19)
C5 C15 C16 C17 -171.85(11)
C21 C16 C17 C18 -0.56(17)
C15 C16 C17 C18 -179.85(11)
C16 C17 C18 C19 0.60(17)
C17 C18 C19 C20 -0.08(18)
C18 C19 C20 C21 -0.51(17)
C17 C16 C21 C20 -0.02(16)
C15 C16 C21 C20 179.40(10)
C17 C16 C21 C22 -178.82(10)
C15 C16 C21 C22 0.60(12)
C19 C20 C21 C16 0.55(16)
C19 C20 C21 C22 179.14(10)
C16 C21 C22 C5 -9.50(12)
C20 C21 C22 C5 171.82(10)
C15 C5 C22 C21 13.99(11)
C6 C5 C22 C21 139.16(9)
C4 C5 C22 C21 -108.12(9)
C3 C4 C23 C24 17.73(15)
C5 C4 C23 C24 -103.87(12)
C3 C4 C23 C28 -157.93(10)
C5 C4 C23 C28 80.47(12)
C28 C23 C24 C25 2.52(16)
C4 C23 C24 C25 -173.15(10)
C29 O4 C25 C26 5.59(17)
C29 O4 C25 C24 -173.03(11)
C23 C24 C25 O4 179.56(10)
C23 C24 C25 C26 0.87(17)
O4 C25 C26 C27 178.59(11)
C24 C25 C26 C27 -2.86(18)
C25 C26 C27 C28 1.39(18)
C30 O5 C28 C27 10.24(17)
C30 O5 C28 C23 -170.86(10)
C26 C27 C28 O5 -179.08(11)
C26 C27 C28 C23 2.08(18)
C24 C23 C28 O5 177.07(10)
C4 C23 C28 O5 -7.01(15)
C24 C23 C28 C27 -3.99(16)
C4 C23 C28 C27 171.93(10)
